data_4002319
loop_
_publ_author_name
'Magrez, A.'
'Louarn, G.'
'Joubert, O.'
'Cochet, M.'
'Ganne, M.'
'Chauvet, O.'

_publ_section_title
;
 High internal stresses in Sr1-x La1+x Al1-x Mgx O4 solid solution (0 <= x
 <= 0.7) characterized by infrared and Raman spectroscopies coupled with
 crystal structure refinement
;
_journal_name_full 'Chemistry of Materials (1,1989-)'
_journal_page_first 3893
_journal_page_last 3898
_journal_volume 13
_journal_year 2001
_chemical_formula_sum 'Al0.7 La1.3 Mg0.3 O4 Sr0.7'
_chemical_name_systematic '(Sr0.7 La1.3) (Al0.7 Mg0.3) O4'
_space_group_IT_number 139
_symmetry_space_group_name_Hall '-I 4 2'
_symmetry_space_group_name_H-M 'I 4/m m m'
_cell_angle_alpha 90
_cell_angle_beta 90
_cell_angle_gamma 90
_cell_formula_units_Z 2
_cell_length_a 3.79121
_cell_length_b 3.79121
_cell_length_c 12.6821
_cell_volume 182.283
_citation_journal_id_ASTM CMATEX
_cod_data_source_file Magrez_CMATEX_2001_1453.cif
_cod_data_source_block Al0.7La1.3Mg0.3O4Sr0.7
_cod_original_cell_volume 182.2833
_cod_database_code 4002319

loop_
_symmetry_equiv_pos_as_xyz
x,y,z
-y,x,z
-x,-y,z
y,-x,z
x,-y,-z
y,x,-z
-x,y,-z
-y,-x,-z
-x,-y,-z
y,-x,-z
x,y,-z
-y,x,-z
-x,y,z
-y,-x,z
x,-y,z
y,x,z
x+1/2,y+1/2,z+1/2
-y+1/2,x+1/2,z+1/2
-x+1/2,-y+1/2,z+1/2
y+1/2,-x+1/2,z+1/2
x+1/2,-y+1/2,-z+1/2
y+1/2,x+1/2,-z+1/2
-x+1/2,y+1/2,-z+1/2
-y+1/2,-x+1/2,-z+1/2
-x+1/2,-y+1/2,-z+1/2
y+1/2,-x+1/2,-z+1/2
x+1/2,y+1/2,-z+1/2
-y+1/2,x+1/2,-z+1/2
-x+1/2,y+1/2,z+1/2
-y+1/2,-x+1/2,z+1/2
x+1/2,-y+1/2,z+1/2
y+1/2,x+1/2,z+1/2

loop_
_atom_site_label
_atom_site_type_symbol
_atom_site_fract_x
_atom_site_fract_y
_atom_site_fract_z
_atom_site_occupancy
_atom_site_U_iso_or_equiv
Mg1 Mg+2 0 0 0 0.3 0.0
O2 O-2 0 0 0.1685 1 0.0
Al1 Al+3 0 0 0 0.7 0.0
La1 La+3 0 0 0.36054 0.65 0.0
Sr1 Sr+2 0 0 0.36054 0.35 0.0
O1 O-2 0.5 0 0 1 0.0
